data_4334449
loop_
_publ_author_name
'Matthew J. Ray'
'Rebecca A. M. Randall'
'Kasun S. Athukorala Arachchige'
'Alexandra M. Z. Slawin'
'Michael B\"uhl'
'Tomas Lebl'
'Petr Kilian'

_publ_section_title
;
 Synthetic, Structural, NMR, and Computational Study of a Geminally
 Bis(peri-substituted) Tridentate Phosphine and Its Chalcogenides and
 Transition-Metal Complexes
;
_journal_name_full 'Inorganic Chemistry'
_journal_page_first 4346
_journal_page_last 4359
_journal_paper_doi 10.1021/ic3024875
_journal_volume 52
_journal_year 2013
_chemical_formula_moiety 'C39 H51 P3 S2'
_chemical_formula_sum 'C39 H51 P3 S2'
_chemical_formula_weight 676.87
_space_group_IT_number 2
_symmetry_cell_setting triclinic
_symmetry_Int_Tables_number 2
_symmetry_space_group_name_Hall '-P 1'
_symmetry_space_group_name_H-M 'P -1'
_atom_sites_solution_hydrogens geom
_atom_sites_solution_primary direct
_atom_sites_solution_secondary difmap
_audit_creation_date 2012-08-17
_audit_creation_method 'by CrystalStructure 4.0'
_cell_angle_alpha 67.972(19)
_cell_angle_beta 79.63(3)
_cell_angle_gamma 80.50(2)
_cell_formula_units_Z 2
_cell_length_a 11.332(4)
_cell_length_b 12.573(3)
_cell_length_c 13.868(3)
_cell_measurement_reflns_used 6463
_cell_measurement_temperature 125
_cell_measurement_theta_max 26.37
_cell_measurement_theta_min 1.76
_cell_volume 1791.4(9)
_computing_cell_refinement 'CrystalClear-SM Expert 2.0 r5'
_computing_data_collection 'CrystalClear-SM Expert 2.0 r5 (Rigaku, 2010)'
_computing_data_reduction 'CrystalClear-SM Expert 2.0 r5'
_computing_molecular_graphics 'CrystalStructure 4.0'
_computing_publication_material 'CrystalStructure 4.0 (Rigaku, 2010)'
_computing_structure_refinement 'SHELXL97 (Sheldrick, 2008)'
_computing_structure_solution 'SHELXS97 (Sheldrick, 2008)'
_diffrn_ambient_temperature 125
_diffrn_detector_area_resol_mean 28.944
_diffrn_measured_fraction_theta_full 0.995
_diffrn_measured_fraction_theta_max 0.995
_diffrn_measurement_device_type 'Rigaku Saturn724'
_diffrn_measurement_method \w
_diffrn_radiation_type 'Mo K\a'
_diffrn_radiation_wavelength 0.71075
_diffrn_reflns_av_R_equivalents 0.0884
_diffrn_reflns_limit_h_max 13
_diffrn_reflns_limit_h_min -11
_diffrn_reflns_limit_k_max 14
_diffrn_reflns_limit_k_min -14
_diffrn_reflns_limit_l_max 16
_diffrn_reflns_limit_l_min -15
_diffrn_reflns_number 13925
_diffrn_reflns_theta_full 25.00
_diffrn_reflns_theta_max 25.00
_diffrn_standards_number 0
_exptl_absorpt_coefficient_mu 0.310
_exptl_absorpt_correction_T_max 0.991
_exptl_absorpt_correction_T_min 0.654
_exptl_absorpt_correction_type multi-scan
_exptl_absorpt_process_details 'REQAB (Rigaku, 1998)'
_exptl_crystal_colour yellow
_exptl_crystal_density_diffrn 1.255
_exptl_crystal_description chip
_exptl_crystal_F_000 724.00
_exptl_crystal_size_max 0.150
_exptl_crystal_size_mid 0.150
_exptl_crystal_size_min 0.030
_refine_diff_density_max 0.610
_refine_diff_density_min -0.720
_refine_ls_extinction_method none
_refine_ls_goodness_of_fit_ref 1.225
_refine_ls_hydrogen_treatment constr
_refine_ls_number_parameters 397
_refine_ls_number_reflns 6284
_refine_ls_number_restraints 0
_refine_ls_R_factor_gt 0.0929
_refine_ls_shift/su_max 0.014
_refine_ls_structure_factor_coef Fsqd
_refine_ls_weighting_details 'w = 1/[\s^2^(Fo^2^)+(0.1354P)^2^+1.8514P] where P=(Fo^2^+2Fc^2^)/3'
_refine_ls_weighting_scheme calc
_refine_ls_wR_factor_ref 0.2991
_reflns_number_gt 4863
_reflns_number_total 6285
_reflns_threshold_expression F^2^>2.0\s(F^2^)
_cod_data_source_file ic3024875_si_001_2.cif
_cod_data_source_block 2
_cod_original_cell_volume 1791.4(8)
_cod_database_code 4334449

loop_
_symmetry_equiv_pos_site_id
_symmetry_equiv_pos_as_xyz
1 +X,+Y,+Z
2 -X,-Y,-Z

loop_
_atom_site_label
_atom_site_type_symbol
_atom_site_fract_x
_atom_site_fract_y
_atom_site_fract_z
_atom_site_U_iso_or_equiv
_atom_site_adp_type
_atom_site_occupancy
_atom_site_symmetry_multiplicity
_atom_site_calc_flag
_atom_site_refinement_flags
S2 S 0.67250(18) 0.66302(14) 0.15335(13) 0.0376(5) Uani 1.0 2 d .
S3 S 0.56878(15) 1.13183(13) 0.22200(13) 0.0316(5) Uani 1.0 2 d .
P1 P 0.77973(15) 0.95527(13) 0.33772(12) 0.0255(4) Uani 1.0 2 d .
P2 P 0.70297(15) 0.76171(13) 0.22607(12) 0.0265(5) Uani 1.0 2 d .
P3 P 0.64748(15) 1.26977(13) 0.18926(12) 0.0253(4) Uani 1.0 2 d .
C1 C 0.8553(6) 0.8123(5) 0.4118(5) 0.0241(13) Uani 1.0 2 d .
C2 C 0.9391(7) 0.8089(6) 0.4766(5) 0.0317(15) Uani 1.0 2 d .
C3 C 0.9739(7) 0.7107(6) 0.5623(5) 0.0363(16) Uani 1.0 2 d .
C4 C 0.9250(6) 0.6126(6) 0.5814(5) 0.0300(15) Uani 1.0 2 d .
C5 C 0.8465(6) 0.6106(6) 0.5123(5) 0.0282(14) Uani 1.0 2 d .
C6 C 0.8085(7) 0.4984(6) 0.5456(5) 0.0308(15) Uani 1.0 2 d .
C7 C 0.7347(7) 0.4786(6) 0.4887(5) 0.0375(17) Uani 1.0 2 d .
C8 C 0.7067(7) 0.5681(6) 0.3956(5) 0.0336(16) Uani 1.0 2 d .
C9 C 0.7430(6) 0.6764(5) 0.3590(5) 0.0272(14) Uani 1.0 2 d .
C10 C 0.8133(6) 0.7055(5) 0.4228(5) 0.0267(14) Uani 1.0 2 d .
C11 C 0.9380(7) 0.4966(6) 0.6680(5) 0.0342(16) Uani 1.0 2 d .
C12 C 0.8620(7) 0.4214(6) 0.6442(6) 0.0387(17) Uani 1.0 2 d .
C13 C 0.7255(6) 1.0150(6) 0.4442(5) 0.0311(15) Uani 1.0 2 d .
C14 C 0.6447(8) 0.9301(7) 0.5305(6) 0.0469(19) Uani 1.0 2 d .
C15 C 0.8114(7) 1.0553(7) 0.4922(6) 0.0411(18) Uani 1.0 2 d .
C16 C 0.5652(6) 0.8552(6) 0.2421(5) 0.0311(15) Uani 1.0 2 d .
C17 C 0.4788(8) 0.7912(8) 0.3345(6) 0.059(3) Uani 1.0 2 d .
C18 C 0.5003(7) 0.9071(7) 0.1441(6) 0.0477(19) Uani 1.0 2 d .
C19 C 0.8310(6) 0.8430(5) 0.1537(5) 0.0291(14) Uani 1.0 2 d .
C20 C 0.9324(7) 0.7686(7) 0.1146(6) 0.0437(18) Uani 1.0 2 d .
C21 C 0.7968(8) 0.9533(6) 0.0650(6) 0.0453(19) Uani 1.0 2 d .
C22 C 0.9065(6) 1.0412(5) 0.2627(5) 0.0274(14) Uani 1.0 2 d .
C23 C 1.0158(6) 0.9774(6) 0.2500(5) 0.0290(14) Uani 1.0 2 d .
C24 C 1.1280(7) 1.0208(6) 0.2086(5) 0.0351(16) Uani 1.0 2 d .
C25 C 1.1299(6) 1.1372(6) 0.1820(5) 0.0283(14) Uani 1.0 2 d .
C26 C 1.0206(6) 1.2065(5) 0.1883(5) 0.0243(13) Uani 1.0 2 d .
C27 C 1.0452(6) 1.3236(6) 0.1553(5) 0.0314(15) Uani 1.0 2 d .
C28 C 0.9512(6) 1.4057(6) 0.1571(5) 0.0314(15) Uani 1.0 2 d .
C29 C 0.8338(6) 1.3724(6) 0.1841(5) 0.0317(15) Uani 1.0 2 d .
C30 C 0.8048(6) 1.2593(5) 0.2126(5) 0.0266(14) Uani 1.0 2 d .
C31 C 0.9042(6) 1.1666(5) 0.2216(5) 0.0245(13) Uani 1.0 2 d .
C32 C 1.2381(7) 1.2078(6) 0.1436(6) 0.0379(16) Uani 1.0 2 d .
C33 C 1.1773(7) 1.3323(6) 0.1252(6) 0.0406(17) Uani 1.0 2 d .
C34 C 0.5593(6) 1.3659(6) 0.2569(5) 0.0296(14) Uani 1.0 2 d .
C35 C 0.5833(7) 1.3241(7) 0.3700(6) 0.0396(17) Uani 1.0 2 d .
C36 C 0.4247(7) 1.3729(7) 0.2520(6) 0.0439(18) Uani 1.0 2 d .
C37 C 0.6564(7) 1.3540(6) 0.0460(5) 0.0344(16) Uani 1.0 2 d .
C38 C 0.5426(7) 1.3502(7) 0.0023(6) 0.0431(18) Uani 1.0 2 d .
C39 C 0.7665(7) 1.3095(7) -0.0155(6) 0.0466(19) Uani 1.0 2 d .
H2 H 0.9749 0.8774 0.4617 0.0381 Uiso 1.0 2 calc R
H3 H 1.0295 0.7136 0.6047 0.0435 Uiso 1.0 2 calc R
H7 H 0.7029 0.4066 0.5111 0.0450 Uiso 1.0 2 calc R
H8 H 0.6584 0.5520 0.3544 0.0403 Uiso 1.0 2 calc R
H11A H 0.9076 0.5033 0.7373 0.0410 Uiso 1.0 2 calc R
H11B H 1.0236 0.4634 0.6679 0.0410 Uiso 1.0 2 calc R
H12A H 0.9131 0.3541 0.6329 0.0464 Uiso 1.0 2 calc R
H12B H 0.7974 0.3932 0.7030 0.0464 Uiso 1.0 2 calc R
H13 H 0.6694 1.0852 0.4126 0.0373 Uiso 1.0 2 calc R
H14A H 0.5978 0.9685 0.5773 0.0562 Uiso 1.0 2 calc R
H14B H 0.6953 0.8627 0.5710 0.0562 Uiso 1.0 2 calc R
H14C H 0.5896 0.9052 0.4981 0.0562 Uiso 1.0 2 calc R
H15A H 0.8629 0.9886 0.5324 0.0493 Uiso 1.0 2 calc R
H15B H 0.7650 1.0940 0.5388 0.0493 Uiso 1.0 2 calc R
H15C H 0.8617 1.1093 0.4363 0.0493 Uiso 1.0 2 calc R
H16 H 0.5881 0.9204 0.2571 0.0373 Uiso 1.0 2 calc R
H17A H 0.4520 0.7288 0.3204 0.0710 Uiso 1.0 2 calc R
H17B H 0.4088 0.8447 0.3453 0.0710 Uiso 1.0 2 calc R
H17C H 0.5196 0.7586 0.3975 0.0710 Uiso 1.0 2 calc R
H18A H 0.4208 0.9450 0.1611 0.0572 Uiso 1.0 2 calc R
H18B H 0.4904 0.8455 0.1198 0.0572 Uiso 1.0 2 calc R
H18C H 0.5482 0.9638 0.0886 0.0572 Uiso 1.0 2 calc R
H19 H 0.8631 0.8662 0.2047 0.0350 Uiso 1.0 2 calc R
H20A H 1.0033 0.8113 0.0848 0.0524 Uiso 1.0 2 calc R
H20B H 0.9066 0.7482 0.0606 0.0524 Uiso 1.0 2 calc R
H20C H 0.9530 0.6980 0.1732 0.0524 Uiso 1.0 2 calc R
H21A H 0.7701 0.9342 0.0106 0.0543 Uiso 1.0 2 calc R
H21B H 0.8669 0.9970 0.0349 0.0543 Uiso 1.0 2 calc R
H21C H 0.7312 1.0000 0.0922 0.0543 Uiso 1.0 2 calc R
H23 H 1.0150 0.8963 0.2714 0.0348 Uiso 1.0 2 calc R
H24 H 1.1991 0.9719 0.1994 0.0421 Uiso 1.0 2 calc R
H28 H 0.9646 1.4836 0.1406 0.0377 Uiso 1.0 2 calc R
H29 H 0.7689 1.4310 0.1830 0.0380 Uiso 1.0 2 calc R
H32A H 1.2831 1.2006 0.0778 0.0455 Uiso 1.0 2 calc R
H32B H 1.2938 1.1837 0.1972 0.0455 Uiso 1.0 2 calc R
H33A H 1.2076 1.3659 0.1690 0.0487 Uiso 1.0 2 calc R
H33B H 1.1945 1.3818 0.0506 0.0487 Uiso 1.0 2 calc R
H34 H 0.5853 1.4450 0.2202 0.0355 Uiso 1.0 2 calc R
H35A H 0.5572 1.2469 0.4074 0.0475 Uiso 1.0 2 calc R
H35B H 0.5383 1.3774 0.4035 0.0475 Uiso 1.0 2 calc R
H35C H 0.6698 1.3211 0.3720 0.0475 Uiso 1.0 2 calc R
H36A H 0.4109 1.3957 0.1788 0.0527 Uiso 1.0 2 calc R
H36B H 0.3807 1.4303 0.2812 0.0527 Uiso 1.0 2 calc R
H36C H 0.3961 1.2974 0.2928 0.0527 Uiso 1.0 2 calc R
H37 H 0.6636 1.4362 0.0345 0.0413 Uiso 1.0 2 calc R
H38A H 0.5356 1.2704 0.0107 0.0517 Uiso 1.0 2 calc R
H38B H 0.5481 1.3984 -0.0723 0.0517 Uiso 1.0 2 calc R
H38C H 0.4714 1.3792 0.0406 0.0517 Uiso 1.0 2 calc R
H39A H 0.7654 1.2268 0.0008 0.0560 Uiso 1.0 2 calc R
H39B H 0.8403 1.3224 0.0043 0.0560 Uiso 1.0 2 calc R
H39C H 0.7642 1.3509 -0.0908 0.0560 Uiso 1.0 2 calc R

loop_
_atom_site_aniso_label
_atom_site_aniso_U_11
_atom_site_aniso_U_22
_atom_site_aniso_U_33
_atom_site_aniso_U_12
_atom_site_aniso_U_13
_atom_site_aniso_U_23
S2 0.0552(13) 0.0282(9) 0.0365(10) -0.0084(8) -0.0156(8) -0.0134(7)
S3 0.0297(10) 0.0234(9) 0.0430(10) -0.0054(7) -0.0102(7) -0.0099(7)
P1 0.0252(9) 0.0220(9) 0.0282(9) -0.0025(7) -0.0078(7) -0.0058(7)
P2 0.0332(10) 0.0216(9) 0.0258(9) -0.0041(7) -0.0084(7) -0.0073(6)
P3 0.0240(9) 0.0225(9) 0.0300(9) -0.0029(7) -0.0079(7) -0.0080(7)
C1 0.023(4) 0.019(3) 0.032(4) -0.002(3) -0.006(3) -0.010(3)
C2 0.040(4) 0.025(4) 0.033(4) -0.004(3) -0.014(3) -0.009(3)
C3 0.039(5) 0.041(4) 0.034(4) -0.007(4) -0.015(3) -0.013(3)
C4 0.036(4) 0.024(4) 0.031(4) -0.004(3) -0.005(3) -0.009(3)
C5 0.034(4) 0.029(4) 0.022(3) -0.004(3) -0.002(3) -0.011(3)
C6 0.038(4) 0.024(4) 0.030(4) -0.002(3) -0.012(3) -0.006(3)
C7 0.056(5) 0.027(4) 0.028(4) -0.012(4) -0.012(3) -0.002(3)
C8 0.042(5) 0.029(4) 0.032(4) -0.007(3) -0.011(3) -0.009(3)
C9 0.036(4) 0.025(4) 0.022(3) -0.006(3) -0.006(3) -0.007(3)
C10 0.030(4) 0.025(4) 0.023(3) -0.001(3) 0.000(3) -0.008(3)
C11 0.051(5) 0.028(4) 0.026(4) 0.001(3) -0.015(3) -0.009(3)
C12 0.050(5) 0.026(4) 0.037(4) -0.007(4) -0.010(4) -0.004(3)
C13 0.029(4) 0.026(4) 0.035(4) -0.004(3) -0.002(3) -0.008(3)
C14 0.045(5) 0.049(5) 0.046(5) -0.017(4) 0.011(4) -0.018(4)
C15 0.048(5) 0.048(5) 0.032(4) -0.019(4) -0.005(3) -0.015(3)
C16 0.030(4) 0.033(4) 0.039(4) -0.006(3) -0.011(3) -0.018(3)
C17 0.053(6) 0.071(6) 0.042(5) 0.007(5) -0.001(4) -0.015(4)
C18 0.039(5) 0.054(5) 0.053(5) 0.005(4) -0.024(4) -0.018(4)
C19 0.034(4) 0.026(4) 0.029(4) -0.002(3) -0.005(3) -0.013(3)
C20 0.046(5) 0.041(5) 0.039(4) -0.000(4) -0.005(4) -0.010(4)
C21 0.053(5) 0.032(4) 0.035(4) -0.007(4) 0.004(4) 0.002(3)
C22 0.024(4) 0.026(4) 0.032(4) -0.006(3) -0.009(3) -0.007(3)
C23 0.028(4) 0.026(4) 0.034(4) -0.002(3) -0.008(3) -0.011(3)
C24 0.030(4) 0.038(4) 0.037(4) 0.002(3) -0.003(3) -0.016(3)
C25 0.026(4) 0.033(4) 0.027(4) -0.006(3) -0.001(3) -0.012(3)
C26 0.023(4) 0.024(3) 0.027(3) -0.003(3) -0.007(3) -0.008(3)
C27 0.034(4) 0.033(4) 0.028(4) -0.007(3) -0.010(3) -0.008(3)
C28 0.032(4) 0.028(4) 0.037(4) -0.005(3) -0.012(3) -0.011(3)
C29 0.030(4) 0.026(4) 0.037(4) -0.003(3) -0.005(3) -0.009(3)
C30 0.029(4) 0.023(4) 0.029(4) -0.005(3) -0.009(3) -0.007(3)
C31 0.027(4) 0.030(4) 0.019(3) 0.001(3) -0.008(3) -0.010(3)
C32 0.023(4) 0.040(4) 0.053(5) -0.005(3) -0.006(3) -0.018(4)
C33 0.030(4) 0.037(4) 0.054(5) -0.011(4) -0.005(4) -0.012(4)
C34 0.027(4) 0.027(4) 0.037(4) -0.006(3) -0.003(3) -0.013(3)
C35 0.039(5) 0.043(4) 0.046(4) -0.001(4) -0.011(4) -0.025(4)
C36 0.033(5) 0.045(5) 0.056(5) -0.001(4) -0.003(4) -0.023(4)
C37 0.039(5) 0.032(4) 0.029(4) -0.004(3) -0.009(3) -0.005(3)
C38 0.035(5) 0.044(5) 0.046(5) -0.008(4) -0.009(4) -0.007(4)
C39 0.044(5) 0.056(5) 0.032(4) -0.002(4) 0.001(4) -0.012(4)

loop_
_atom_type_symbol
_atom_type_description
_atom_type_scat_dispersion_real
_atom_type_scat_dispersion_imag
_atom_type_scat_source
C C 0.0033 0.0016
;
International Tables for Crystallography
(1992, Vol. C, Tables 4.2.6.8 and 6.1.1.4)
;
H H 0.0000 0.0000
;
International Tables for Crystallography
(1992, Vol. C, Table 6.1.1.4)
;
P P 0.1023 0.0942
;
International Tables for Crystallography
(1992, Vol. C, Tables 4.2.6.8 and 6.1.1.4)
;
S S 0.1246 0.1234
;
International Tables for Crystallography
(1992, Vol. C, Tables 4.2.6.8 and 6.1.1.4)
;

loop_
_geom_angle_atom_site_label_1
_geom_angle_atom_site_label_2
_geom_angle_atom_site_label_3
_geom_angle
_geom_angle_publ_flag
C1 P1 C13 101.0(3) yes
C1 P1 C22 104.0(3) yes
C13 P1 C22 102.3(4) yes
S2 P2 C9 112.0(3) yes
S2 P2 C16 109.0(3) yes
S2 P2 C19 110.0(3) yes
C9 P2 C16 106.7(3) yes
C9 P2 C19 106.5(3) yes
C16 P2 C19 112.6(3) yes
S3 P3 C30 121.0(2) yes
S3 P3 C34 111.2(3) yes
S3 P3 C37 109.6(3) yes
C30 P3 C34 105.5(4) yes
C30 P3 C37 101.7(3) yes
C34 P3 C37 106.7(3) yes
P1 C1 C2 117.8(5) yes
P1 C1 C10 122.2(5) yes
C2 C1 C10 118.6(5) yes
C1 C2 C3 124.6(7) yes
C2 C3 C4 117.4(8) yes
C3 C4 C5 119.4(6) yes
C3 C4 C11 130.6(7) yes
C5 C4 C11 110.0(7) yes
C4 C5 C6 109.8(5) yes
C4 C5 C10 125.1(7) yes
C6 C5 C10 125.1(7) yes
C5 C6 C7 118.6(6) yes
C5 C6 C12 109.5(7) yes
C7 C6 C12 131.9(7) yes
C6 C7 C8 117.8(7) yes
C7 C8 C9 125.7(8) yes
P2 C9 C8 111.9(6) yes
P2 C9 C10 129.5(5) yes
C8 C9 C10 118.5(6) yes
C1 C10 C5 114.0(7) yes
C1 C10 C9 132.2(5) yes
C5 C10 C9 113.8(6) yes
C4 C11 C12 105.1(6) yes
C6 C12 C11 105.7(6) yes
P1 C13 C14 108.1(6) yes
P1 C13 C15 121.8(5) yes
C14 C13 C15 110.6(6) yes
P2 C16 C17 110.9(5) yes
P2 C16 C18 113.3(6) yes
C17 C16 C18 109.1(7) yes
P2 C19 C20 111.6(5) yes
P2 C19 C21 113.6(5) yes
C20 C19 C21 111.0(6) yes
P1 C22 C23 115.2(5) yes
P1 C22 C31 127.2(5) yes
C23 C22 C31 117.5(6) yes
C22 C23 C24 126.3(7) yes
C23 C24 C25 116.8(6) yes
C24 C25 C26 118.9(6) yes
C24 C25 C32 129.1(6) yes
C26 C25 C32 112.0(6) yes
C25 C26 C27 108.7(6) yes
C25 C26 C31 125.6(6) yes
C27 C26 C31 125.7(6) yes
C26 C27 C28 118.5(6) yes
C26 C27 C33 110.5(6) yes
C28 C27 C33 131.0(7) yes
C27 C28 C29 118.2(7) yes
C28 C29 C30 125.3(6) yes
P3 C30 C29 107.3(5) yes
P3 C30 C31 131.5(6) yes
C29 C30 C31 118.0(6) yes
C22 C31 C26 114.0(6) yes
C22 C31 C30 132.1(6) yes
C26 C31 C30 113.8(6) yes
C25 C32 C33 102.4(6) yes
C27 C33 C32 106.4(6) yes
P3 C34 C35 110.7(5) yes
P3 C34 C36 110.8(6) yes
C35 C34 C36 110.3(6) yes
P3 C37 C38 111.4(5) yes
P3 C37 C39 111.7(5) yes
C38 C37 C39 108.7(7) yes
C1 C2 H2 117.673 no
C3 C2 H2 117.678 no
C2 C3 H3 121.282 no
C4 C3 H3 121.290 no
C6 C7 H7 121.097 no
C8 C7 H7 121.084 no
C7 C8 H8 117.146 no
C9 C8 H8 117.134 no
C4 C11 H11A 110.733 no
C4 C11 H11B 110.731 no
C12 C11 H11A 110.742 no
C12 C11 H11B 110.737 no
H11A C11 H11B 108.817 no
C6 C12 H12A 110.593 no
C6 C12 H12B 110.593 no
C11 C12 H12A 110.593 no
C11 C12 H12B 110.596 no
H12A C12 H12B 108.733 no
P1 C13 H13 104.968 no
C14 C13 H13 104.975 no
C15 C13 H13 104.975 no
C13 C14 H14A 109.470 no
C13 C14 H14B 109.470 no
C13 C14 H14C 109.474 no
H14A C14 H14B 109.471 no
H14A C14 H14C 109.471 no
H14B C14 H14C 109.471 no
C13 C15 H15A 109.469 no
C13 C15 H15B 109.475 no
C13 C15 H15C 109.480 no
H15A C15 H15B 109.466 no
H15A C15 H15C 109.473 no
H15B C15 H15C 109.465 no
P2 C16 H16 107.760 no
C17 C16 H16 107.767 no
C18 C16 H16 107.770 no
C16 C17 H17A 109.472 no
C16 C17 H17B 109.468 no
C16 C17 H17C 109.470 no
H17A C17 H17B 109.468 no
H17A C17 H17C 109.475 no
H17B C17 H17C 109.475 no
C16 C18 H18A 109.465 no
C16 C18 H18B 109.471 no
C16 C18 H18C 109.470 no
H18A C18 H18B 109.472 no
H18A C18 H18C 109.470 no
H18B C18 H18C 109.479 no
P2 C19 H19 106.756 no
C20 C19 H19 106.751 no
C21 C19 H19 106.758 no
C19 C20 H20A 109.472 no
C19 C20 H20B 109.467 no
C19 C20 H20C 109.471 no
H20A C20 H20B 109.470 no
H20A C20 H20C 109.473 no
H20B C20 H20C 109.474 no
C19 C21 H21A 109.474 no
C19 C21 H21B 109.472 no
C19 C21 H21C 109.465 no
H21A C21 H21B 109.476 no
H21A C21 H21C 109.470 no
H21B C21 H21C 109.470 no
C22 C23 H23 116.850 no
C24 C23 H23 116.859 no
C23 C24 H24 121.586 no
C25 C24 H24 121.580 no
C27 C28 H28 120.893 no
C29 C28 H28 120.893 no
C28 C29 H29 117.359 no
C30 C29 H29 117.351 no
C25 C32 H32A 111.302 no
C25 C32 H32B 111.305 no
C33 C32 H32A 111.292 no
C33 C32 H32B 111.291 no
H32A C32 H32B 109.189 no
C27 C33 H33A 110.442 no
C27 C33 H33B 110.448 no
C32 C33 H33A 110.444 no
C32 C33 H33B 110.447 no
H33A C33 H33B 108.646 no
P3 C34 H34 108.353 no
C35 C34 H34 108.351 no
C36 C34 H34 108.354 no
C34 C35 H35A 109.472 no
C34 C35 H35B 109.470 no
C34 C35 H35C 109.472 no
H35A C35 H35B 109.469 no
H35A C35 H35C 109.476 no
H35B C35 H35C 109.469 no
C34 C36 H36A 109.470 no
C34 C36 H36B 109.467 no
C34 C36 H36C 109.466 no
H36A C36 H36B 109.477 no
H36A C36 H36C 109.476 no
H36B C36 H36C 109.471 no
P3 C37 H37 108.312 no
C38 C37 H37 108.326 no
C39 C37 H37 108.321 no
C37 C38 H38A 109.471 no
C37 C38 H38B 109.474 no
C37 C38 H38C 109.475 no
H38A C38 H38B 109.466 no
H38A C38 H38C 109.466 no
H38B C38 H38C 109.476 no
C37 C39 H39A 109.466 no
C37 C39 H39B 109.480 no
C37 C39 H39C 109.470 no
H39A C39 H39B 109.468 no
H39A C39 H39C 109.470 no
H39B C39 H39C 109.474 no

loop_
_geom_bond_atom_site_label_1
_geom_bond_atom_site_label_2
_geom_bond_distance
_geom_bond_publ_flag
S2 P2 1.970(3) yes
S3 P3 1.945(3) yes
P1 C1 1.856(6) yes
P1 C13 1.864(8) yes
P1 C22 1.856(7) yes
P2 C9 1.846(6) yes
P2 C16 1.826(7) yes
P2 C19 1.832(7) yes
P3 C30 1.843(7) yes
P3 C34 1.858(8) yes
P3 C37 1.861(6) yes
C1 C2 1.406(11) yes
C1 C10 1.444(10) yes
C2 C3 1.414(8) yes
C3 C4 1.351(11) yes
C4 C5 1.429(11) yes
C4 C11 1.507(8) yes
C5 C6 1.424(10) yes
C5 C10 1.419(8) yes
C6 C7 1.355(12) yes
C6 C12 1.512(9) yes
C7 C8 1.406(8) yes
C8 C9 1.368(10) yes
C9 C10 1.465(11) yes
C11 C12 1.532(13) yes
C13 C14 1.543(10) yes
C13 C15 1.514(13) yes
C16 C17 1.510(10) yes
C16 C18 1.534(11) yes
C19 C20 1.513(10) yes
C19 C21 1.517(8) yes
C22 C23 1.381(9) yes
C22 C31 1.459(9) yes
C23 C24 1.406(10) yes
C24 C25 1.372(10) yes
C25 C26 1.401(9) yes
C25 C32 1.531(10) yes
C26 C27 1.428(10) yes
C26 C31 1.426(9) yes
C27 C28 1.360(9) yes
C27 C33 1.490(10) yes
C28 C29 1.404(10) yes
C29 C30 1.404(10) yes
C30 C31 1.467(9) yes
C32 C33 1.548(10) yes
C34 C35 1.516(10) yes
C34 C36 1.525(11) yes
C37 C38 1.535(12) yes
C37 C39 1.529(11) yes
C2 H2 0.950 no
C3 H3 0.950 no
C7 H7 0.950 no
C8 H8 0.950 no
C11 H11A 0.990 no
C11 H11B 0.990 no
C12 H12A 0.990 no
C12 H12B 0.990 no
C13 H13 1.000 no
C14 H14A 0.980 no
C14 H14B 0.980 no
C14 H14C 0.980 no
C15 H15A 0.980 no
C15 H15B 0.980 no
C15 H15C 0.980 no
C16 H16 1.000 no
C17 H17A 0.980 no
C17 H17B 0.980 no
C17 H17C 0.980 no
C18 H18A 0.980 no
C18 H18B 0.980 no
C18 H18C 0.980 no
C19 H19 1.000 no
C20 H20A 0.980 no
C20 H20B 0.980 no
C20 H20C 0.980 no
C21 H21A 0.980 no
C21 H21B 0.980 no
C21 H21C 0.980 no
C23 H23 0.950 no
C24 H24 0.950 no
C28 H28 0.950 no
C29 H29 0.950 no
C32 H32A 0.990 no
C32 H32B 0.990 no
C33 H33A 0.990 no
C33 H33B 0.990 no
C34 H34 1.000 no
C35 H35A 0.980 no
C35 H35B 0.980 no
C35 H35C 0.980 no
C36 H36A 0.980 no
C36 H36B 0.980 no
C36 H36C 0.980 no
C37 H37 1.000 no
C38 H38A 0.980 no
C38 H38B 0.980 no
C38 H38C 0.980 no
C39 H39A 0.980 no
C39 H39B 0.980 no
C39 H39C 0.980 no

loop_
_geom_contact_atom_site_label_1
_geom_contact_atom_site_label_2
_geom_contact_distance
_geom_contact_publ_flag
_geom_contact_site_symmetry_2
S2 C8 3.188(7) no .
S2 C18 3.325(9) no .
S2 C20 3.303(9) no .
S3 P1 3.190(3) no .
S3 C13 3.539(7) no .
S3 C16 3.390(8) no .
S3 C36 3.331(9) no .
S3 C38 3.269(7) no .
P1 C9 3.495(8) no .
P1 C16 3.560(9) no .
P1 C19 3.278(8) no .
P1 C30 3.593(6) no .
C1 C4 2.836(8) no .
C1 C14 3.138(10) no .
C1 C15 3.560(12) no .
C1 C19 3.511(10) no .
C1 C23 2.989(8) no .
C2 C5 2.704(11) no .
C2 C13 3.197(9) no .
C2 C14 3.506(11) no .
C2 C15 3.263(11) no .
C2 C22 3.318(8) no .
C2 C23 3.122(8) no .
C3 C10 2.908(11) no .
C5 C8 2.695(12) no .
C6 C9 2.839(8) no .
C7 C10 2.891(10) no .
C8 C17 3.445(11) no .
C9 C17 3.119(11) no .
C9 C20 3.562(9) no .
C10 C19 3.459(8) no .
C13 C31 3.446(8) no .
C15 C22 3.232(11) no .
C15 C31 3.503(9) no .
C16 C21 3.304(10) no .
C18 C21 3.416(12) no .
C19 C23 3.590(12) no .
C22 C25 2.845(9) no .
C23 C26 2.687(9) no .
C24 C27 3.588(10) no .
C24 C31 2.894(9) no .
C25 C28 3.569(9) no .
C26 C29 2.707(9) no .
C27 C30 2.859(10) no .
C28 C31 2.909(10) no .
C29 C34 3.098(10) no .
C29 C35 3.440(10) no .
C29 C37 3.104(12) no .
C29 C39 3.386(13) no .
C30 C35 3.227(10) no .
C30 C39 3.082(11) no .
C31 C39 3.600(10) no .
C36 C37 3.565(10) no .
C36 C38 3.578(12) no .
S2 C38 3.595(10) no 2_675
C4 C6 3.565(10) no 2_766
C6 C4 3.565(10) no 2_766
C11 C28 3.578(12) no 2_776
C14 C14 3.541(12) no 2_676
C20 C39 3.566(11) no 2_775
C28 C11 3.578(12) no 2_776
C38 S2 3.595(10) no 2_675
C39 C20 3.566(11) no 2_775
S2 H8 2.5961 no .
S2 H17A 3.3120 no .
S2 H18B 2.7787 no .
S2 H20B 2.9182 no .
S2 H20C 3.3528 no .
S2 H21A 3.4868 no .
S3 H13 2.8862 no .
S3 H16 2.4950 no .
S3 H18A 3.5132 no .
S3 H18C 3.3456 no .
S3 H21C 3.0682 no .
S3 H35A 3.3664 no .
S3 H36A 3.3911 no .
S3 H36C 2.9359 no .
S3 H38A 2.8482 no .
S3 H38C 3.3492 no .
S3 H39A 3.3874 no .
P1 H2 2.8638 no .
P1 H14B 3.0280 no .
P1 H14C 2.7676 no .
P1 H15A 3.2017 no .
P1 H15C 3.0847 no .
P1 H16 2.7775 no .
P1 H19 2.4747 no .
P1 H21C 3.3687 no .
P1 H23 2.7353 no .
P2 H8 2.6399 no .
P2 H17A 2.9356 no .
P2 H17C 2.8549 no .
P2 H18B 2.8907 no .
P2 H18C 3.0438 no .
P2 H20B 2.9793 no .
P2 H20C 2.8549 no .
P2 H21A 3.0122 no .
P2 H21C 2.9084 no .
P3 H13 3.1199 no .
P3 H29 2.5993 no .
P3 H35A 2.9349 no .
P3 H35C 2.9009 no .
P3 H36A 2.8774 no .
P3 H36C 2.9783 no .
P3 H38A 2.9748 no .
P3 H38C 2.9274 no .
P3 H39A 2.9112 no .
P3 H39B 2.9963 no .
C1 H3 3.3459 no .
C1 H14B 2.7916 no .
C1 H14C 3.2328 no .
C1 H15A 3.2580 no .
C1 H19 2.6813 no .
C1 H23 2.4508 no .
C2 H14B 2.9247 no .
C2 H15A 2.6228 no .
C2 H15C 3.5839 no .
C2 H23 2.6706 no .
C3 H11A 2.9156 no .
C3 H11B 2.9041 no .
C3 H14B 3.4177 no .
C3 H15A 3.4079 no .
C4 H2 3.2092 no .
C4 H12A 3.0761 no .
C4 H12B 3.0819 no .
C5 H3 3.2725 no .
C5 H7 3.2628 no .
C5 H11A 3.0569 no .
C5 H11B 3.0732 no .
C5 H12A 3.0611 no .
C5 H12B 3.0538 no .
C6 H8 3.2070 no .
C6 H11A 3.0898 no .
C6 H11B 3.0955 no .
C7 H12A 2.9317 no .
C7 H12B 2.9329 no .
C8 H17A 3.3288 no .
C8 H17C 2.9296 no .
C9 H7 3.3108 no .
C9 H16 3.2175 no .
C9 H17A 3.3537 no .
C9 H17C 2.6121 no .
C9 H19 2.8850 no .
C9 H20C 3.1396 no .
C10 H2 3.2953 no .
C10 H8 3.2858 no .
C10 H14B 3.3325 no .
C10 H14C 3.5682 no .
C10 H17C 3.3398 no .
C10 H19 2.9551 no .
C10 H20C 3.5669 no .
C10 H23 3.4201 no .
C11 H3 2.8463 no .
C12 H7 2.8740 no .
C13 H2 3.0590 no .
C13 H35A 3.1304 no .
C13 H35C 3.5703 no .
C14 H15A 2.7010 no .
C14 H15B 2.6977 no .
C14 H15C 3.3602 no .
C15 H2 2.7698 no .
C15 H14A 2.7048 no .
C15 H14B 2.7079 no .
C15 H14C 3.3544 no .
C15 H35A 3.5047 no .
C15 H35C 3.3964 no .
C16 H8 3.5890 no .
C16 H19 3.3403 no .
C16 H21A 3.5171 no .
C16 H21C 2.8396 no .
C17 H8 3.2894 no .
C17 H14C 3.5842 no .
C17 H18A 2.5714 no .
C17 H18B 2.7758 no .
C17 H18C 3.3164 no .
C18 H17A 2.6673 no .
C18 H17B 2.6580 no .
C18 H17C 3.3326 no .
C18 H21A 3.2743 no .
C18 H21C 2.9042 no .
C19 H16 3.0542 no .
C19 H18C 3.4356 no .
C19 H23 3.1570 no .
C20 H21A 2.6902 no .
C20 H21B 2.6886 no .
C20 H21C 3.3390 no .
C20 H23 3.4681 no .
C21 H16 3.1766 no .
C21 H18C 2.7643 no .
C21 H20A 2.6877 no .
C21 H20B 2.6890 no .
C21 H20C 3.3398 no .
C21 H39A 3.1869 no .
C22 H2 2.9054 no .
C22 H13 3.1950 no .
C22 H15A 3.5020 no .
C22 H15C 2.7839 no .
C22 H19 2.7488 no .
C22 H21B 3.5206 no .
C22 H21C 3.5711 no .
C22 H24 3.3311 no .
C23 H2 2.7109 no .
C23 H19 2.6813 no .
C23 H21B 3.5950 no .
C24 H2 3.5604 no .
C24 H32A 2.9289 no .
C24 H32B 2.9451 no .
C25 H23 3.2116 no .
C25 H33A 3.0763 no .
C25 H33B 3.0614 no .
C26 H15C 3.4511 no .
C26 H24 3.2584 no .
C26 H28 3.2672 no .
C26 H32A 3.0942 no .
C26 H32B 3.0819 no .
C26 H33A 3.0619 no .
C26 H33B 3.0514 no .
C26 H39B 3.3045 no .
C27 H29 3.2152 no .
C27 H32A 3.1051 no .
C27 H32B 3.0909 no .
C27 H39B 3.4003 no .
C28 H33A 2.8896 no .
C28 H33B 2.9095 no .
C28 H39B 3.1986 no .
C29 H34 2.8288 no .
C29 H35C 2.8379 no .
C29 H37 2.8898 no .
C29 H39B 2.7777 no .
C30 H13 3.1400 no .
C30 H15C 3.0865 no .
C30 H28 3.3393 no .
C30 H34 3.1334 no .
C30 H35A 3.5060 no .
C30 H35C 2.7400 no .
C30 H37 3.1195 no .
C30 H39A 3.2297 no .
C30 H39B 2.6657 no .
C31 H13 3.3865 no .
C31 H15C 2.7581 no .
C31 H23 3.2783 no .
C31 H29 3.3115 no .
C31 H39A 3.4672 no .
C31 H39B 3.0544 no .
C32 H24 2.8609 no .
C33 H28 2.8425 no .
C34 H13 3.5321 no .
C34 H29 2.5495 no .
C34 H37 2.9452 no .
C34 H38C 3.2643 no .
C35 H13 2.8699 no .
C35 H15B 3.5754 no .
C35 H29 3.0506 no .
C35 H36A 3.3383 no .
C35 H36B 2.7088 no .
C35 H36C 2.6609 no .
C36 H35A 2.6888 no .
C36 H35B 2.6763 no .
C36 H35C 3.3406 no .
C36 H38C 2.8564 no .
C37 H29 2.9721 no .
C37 H34 2.9769 no .
C37 H36A 3.1311 no .
C38 H36A 2.8283 no .
C38 H39A 2.7377 no .
C38 H39B 3.3374 no .
C38 H39C 2.6091 no .
C39 H38A 2.6774 no .
C39 H38B 2.6683 no .
C39 H38C 3.3407 no .
H2 H3 2.3484 no .
H2 H14B 3.2603 no .
H2 H15A 2.1262 no .
H2 H15C 2.9024 no .
H2 H23 2.5230 no .
H3 H11A 2.9878 no .
H3 H11B 2.9408 no .
H3 H15A 3.5288 no .
H7 H8 2.3303 no .
H7 H12A 3.0087 no .
H7 H12B 2.9811 no .
H8 H17A 2.9210 no .
H8 H17C 3.0092 no .
H11A H12A 2.7534 no .
H11A H12B 2.2314 no .
H11B H12A 2.2313 no .
H11B H12B 2.7493 no .
H13 H14A 2.2893 no .
H13 H14B 2.8440 no .
H13 H14C 2.3709 no .
H13 H15A 2.8220 no .
H13 H15B 2.2620 no .
H13 H15C 2.3445 no .
H13 H35A 2.1973 no .
H13 H35C 2.8048 no .
H14A H15A 2.9891 no .
H14A H15B 2.5211 no .
H14A H15C 3.5975 no .
H14A H35A 3.4192 no .
H14B H15A 2.5279 no .
H14B H15B 2.9888 no .
H14C H15A 3.5907 no .
H14C H15B 3.5868 no .
H14C H16 3.2790 no .
H14C H17B 3.5434 no .
H14C H17C 2.9644 no .
H15B H35A 3.1593 no .
H15B H35C 3.0975 no .
H15C H35C 3.1019 no .
H16 H17A 2.8474 no .
H16 H17B 2.3239 no .
H16 H17C 2.3537 no .
H16 H18A 2.4220 no .
H16 H18B 2.8601 no .
H16 H18C 2.3032 no .
H16 H19 3.0927 no .
H16 H21C 2.5195 no .
H17A H18A 2.8020 no .
H17A H18B 2.6062 no .
H17A H18C 3.5954 no .
H17B H18A 2.3773 no .
H17B H18B 3.0936 no .
H17B H18C 3.4884 no .
H17C H18A 3.4907 no .
H18A H21C 3.5865 no .
H18B H21A 3.4279 no .
H18B H21C 3.4901 no .
H18C H21A 2.5779 no .
H18C H21C 2.2092 no .
H18C H38A 3.5780 no .
H19 H20A 2.3044 no .
H19 H20B 2.8397 no .
H19 H20C 2.3497 no .
H19 H21A 2.8429 no .
H19 H21B 2.3083 no .
H19 H21C 2.3535 no .
H19 H23 2.2387 no .
H20A H21A 2.9781 no .
H20A H21B 2.5098 no .
H20A H21C 3.5779 no .
H20A H23 3.1779 no .
H20B H21A 2.5129 no .
H20B H21B 2.9777 no .
H20B H21C 3.5796 no .
H20C H21A 3.5812 no .
H20C H21B 3.5793 no .
H20C H23 3.4686 no .
H21B H39A 2.8229 no .
H21C H39A 2.7133 no .
H23 H24 2.3336 no .
H24 H32A 2.9512 no .
H24 H32B 3.0200 no .
H28 H29 2.3290 no .
H28 H33A 2.9219 no .
H28 H33B 2.9847 no .
H29 H34 2.0455 no .
H29 H35B 3.5763 no .
H29 H35C 2.6029 no .
H29 H37 2.5352 no .
H29 H39B 3.1809 no .
H32A H33A 2.7654 no .
H32A H33B 2.2538 no .
H32B H33A 2.2540 no .
H32B H33B 2.7755 no .
H34 H35A 2.8569 no .
H34 H35B 2.3478 no .
H34 H35C 2.3559 no .
H34 H36A 2.3875 no .
H34 H36B 2.3335 no .
H34 H36C 2.8625 no .
H34 H37 2.6049 no .
H34 H38C 3.4068 no .
H35A H36A 3.5663 no .
H35A H36B 3.0150 no .
H35A H36C 2.4842 no .
H35B H36A 3.5804 no .
H35B H36B 2.5222 no .
H35B H36C 2.9247 no .
H35C H36B 3.5923 no .
H35C H36C 3.5627 no .
H36A H37 3.1802 no .
H36A H38A 3.2778 no .
H36A H38B 3.5389 no .
H36A H38C 1.9908 no .
H36B H38C 3.5711 no .
H36C H38C 3.2452 no .
H37 H38A 2.8713 no .
H37 H38B 2.3587 no .
H37 H38C 2.3801 no .
H37 H39A 2.8655 no .
H37 H39B 2.3315 no .
H37 H39C 2.3984 no .
H38A H39A 2.5612 no .
H38A H39B 3.5980 no .
H38A H39C 2.8645 no .
H38B H39A 3.0411 no .
H38B H39B 3.5298 no .
H38B H39C 2.4136 no .
H38C H39C 3.5183 no .
S2 H29 2.8428 no 1_545
S2 H32A 3.0080 no 2_775
S2 H33B 3.1581 no 2_775
S2 H34 2.8294 no 1_545
S2 H38A 3.3598 no 2_675
S2 H38B 3.2264 no 2_675
S3 H14A 3.0275 no 2_676
S3 H32B 3.1304 no 1_455
C1 H12A 3.1983 no 2_766
C2 H12A 3.0981 no 2_766
C2 H15C 3.2087 no 2_776
C3 H12A 3.1133 no 2_766
C3 H15C 3.1681 no 2_776
C4 H12A 3.1200 no 2_766
C5 H11B 3.0413 no 2_766
C5 H12A 3.0713 no 2_766
C5 H36B 3.4313 no 2_676
C6 H11B 3.1355 no 2_766
C6 H36B 3.2089 no 2_676
C7 H11B 3.1760 no 2_766
C7 H17A 3.5932 no 2_666
C7 H35B 3.3134 no 1_545
C7 H35C 3.2245 no 1_545
C8 H11B 3.0280 no 2_766
C8 H35B 3.2622 no 1_545
C8 H35C 3.3418 no 1_545
C9 H11B 2.9718 no 2_766
C10 H11B 3.0635 no 2_766
C10 H12A 3.0956 no 2_766
C11 H20C 2.8806 no 2_766
C11 H28 3.1572 no 2_776
C11 H33A 3.3865 no 2_776
C11 H36B 3.5862 no 2_676
C11 H39C 3.5557 no 1_546
C12 H20C 3.3281 no 2_766
C12 H36B 3.2931 no 2_676
C12 H39C 3.4542 no 1_546
C13 H14C 3.5765 no 2_676
C14 H13 3.5261 no 2_676
C14 H14A 3.2107 no 2_676
C14 H14C 3.0729 no 2_676
C14 H35A 3.2357 no 2_676
C14 H36C 3.0283 no 2_676
C15 H2 2.9376 no 2_776
C15 H3 3.3815 no 2_776
C15 H17B 3.4576 no 2_676
C17 H7 3.3350 no 2_666
C17 H14A 3.5930 no 2_676
C17 H15B 3.4129 no 2_676
C17 H35A 3.3853 no 2_676
C17 H35B 3.4410 no 2_676
C18 H18C 3.1244 no 2_675
C18 H24 3.3926 no 1_455
C20 H11B 3.3632 no 2_766
C20 H28 3.4276 no 1_545
C20 H39A 3.5092 no 2_775
C20 H39B 3.0947 no 2_775
C20 H39C 3.5274 no 2_775
C21 H24 3.4204 no 2_775
C21 H32A 3.5470 no 2_775
C24 H15A 3.5682 no 2_776
C24 H18A 3.3157 no 1_655
C24 H21A 2.9254 no 2_775
C24 H21B 3.4568 no 2_775
C25 H20B 3.1988 no 2_775
C25 H21A 3.0984 no 2_775
C26 H3 3.3105 no 2_776
C26 H20B 3.2520 no 2_775
C27 H3 3.1565 no 2_776
C27 H11A 3.2173 no 2_776
C27 H20B 3.3689 no 2_775
C28 H3 3.1051 no 2_776
C28 H11A 2.9528 no 2_776
C28 H11B 3.4752 no 2_776
C28 H33B 3.5556 no 2_785
C29 H3 3.2931 no 2_776
C29 H33B 3.5714 no 2_785
C30 H3 3.5537 no 2_776
C31 H3 3.5192 no 2_776
C32 H18A 3.5479 no 1_655
C32 H20B 3.3478 no 2_775
C32 H21A 3.2802 no 2_775
C32 H36A 3.5196 no 1_655
C32 H36C 3.5351 no 1_655
C32 H38A 3.5957 no 1_655
C32 H38C 3.4476 no 1_655
C33 H11A 3.2364 no 2_776
C33 H20B 3.4239 no 2_775
C33 H36A 3.1697 no 1_655
C33 H36C 3.5622 no 1_655
C33 H37 3.4774 no 2_785
C33 H38C 3.3999 no 1_655
C34 H8 3.5153 no 1_565
C34 H38B 3.3254 no 2_685
C35 H7 3.1123 no 1_565
C35 H8 3.0425 no 1_565
C35 H14C 3.4814 no 2_676
C35 H17C 3.0613 no 2_676
C36 H14B 3.3658 no 2_676
C36 H32B 3.3706 no 1_455
C36 H33A 2.9248 no 1_455
C36 H38B 3.0354 no 2_685
C37 H36A 3.5932 no 2_685
C37 H38C 3.2852 no 2_685
C38 H18B 3.5668 no 2_675
C38 H32A 3.5385 no 1_455
C38 H34 3.5592 no 2_685
C38 H36A 3.2950 no 2_685
C38 H37 3.2036 no 2_685
C38 H38B 3.5870 no 2_685
C38 H38C 3.2083 no 2_685
C39 H20A 2.9874 no 2_775
C39 H20C 3.5292 no 2_775
H2 C15 2.9376 no 2_776
H2 H12A 3.5855 no 2_766
H2 H15A 2.7197 no 2_776
H2 H15B 3.0253 no 2_776
H2 H15C 2.5839 no 2_776
H3 C15 3.3815 no 2_776
H3 C26 3.3105 no 2_776
H3 C27 3.1565 no 2_776
H3 C28 3.1051 no 2_776
H3 C29 3.2931 no 2_776
H3 C30 3.5537 no 2_776
H3 C31 3.5192 no 2_776
H3 H7 3.5510 no 2_766
H3 H15B 3.4376 no 2_776
H3 H15C 2.5515 no 2_776
H3 H28 3.4769 no 2_776
H3 H35C 3.4212 no 2_776
H7 C17 3.3350 no 2_666
H7 C35 3.1123 no 1_545
H7 H3 3.5510 no 2_766
H7 H17A 2.8225 no 2_666
H7 H17B 3.3531 no 2_666
H7 H17C 3.2992 no 2_666
H7 H35A 3.5965 no 1_545
H7 H35B 2.7348 no 1_545
H7 H35C 2.6392 no 1_545
H8 C34 3.5153 no 1_545
H8 C35 3.0425 no 1_545
H8 H11B 3.5405 no 2_766
H8 H29 3.2466 no 1_545
H8 H34 2.9598 no 1_545
H8 H35B 2.5822 no 1_545
H8 H35C 2.8038 no 1_545
H11A C27 3.2173 no 2_776
H11A C28 2.9528 no 2_776
H11A C33 3.2364 no 2_776
H11A H20C 2.7332 no 2_766
H11A H28 2.4833 no 2_776
H11A H33A 2.5265 no 2_776
H11A H36B 3.2677 no 2_676
H11A H39B 3.5643 no 1_546
H11A H39C 2.8636 no 1_546
H11B C5 3.0413 no 2_766
H11B C6 3.1355 no 2_766
H11B C7 3.1760 no 2_766
H11B C8 3.0280 no 2_766
H11B C9 2.9718 no 2_766
H11B C10 3.0635 no 2_766
H11B C20 3.3632 no 2_766
H11B C28 3.4752 no 2_776
H11B H8 3.5405 no 2_766
H11B H20C 2.3919 no 2_766
H11B H28 3.0001 no 2_776
H12A C1 3.1983 no 2_766
H12A C2 3.0981 no 2_766
H12A C3 3.1133 no 2_766
H12A C4 3.1200 no 2_766
H12A C5 3.0713 no 2_766
H12A C10 3.0956 no 2_766
H12A H2 3.5855 no 2_766
H12A H20C 3.1272 no 2_766
H12A H23 2.9573 no 2_766
H12B H17A 3.5468 no 2_666
H12B H20C 3.3851 no 2_766
H12B H36B 2.7891 no 2_676
H12B H39C 2.6721 no 1_546
H13 C14 3.5261 no 2_676
H13 H14A 3.1779 no 2_676
H13 H14C 2.9753 no 2_676
H14A S3 3.0275 no 2_676
H14A C14 3.2107 no 2_676
H14A C17 3.5930 no 2_676
H14A H13 3.1779 no 2_676
H14A H14A 3.1616 no 2_676
H14A H14C 2.5631 no 2_676
H14A H16 3.3704 no 2_676
H14A H17B 2.9124 no 2_676
H14A H17C 3.5911 no 2_676
H14A H32B 3.3263 no 2_776
H14A H35A 3.3876 no 2_676
H14A H36C 3.1424 no 2_676
H14B C36 3.3658 no 2_676
H14B H32B 3.0646 no 2_776
H14B H35A 3.2967 no 2_676
H14B H36C 2.4136 no 2_676
H14C C13 3.5765 no 2_676
H14C C14 3.0729 no 2_676
H14C C35 3.4814 no 2_676
H14C H13 2.9753 no 2_676
H14C H14A 2.5631 no 2_676
H14C H14C 2.8748 no 2_676
H14C H35A 2.5559 no 2_676
H14C H36C 3.0684 no 2_676
H15A C24 3.5682 no 2_776
H15A H2 2.7197 no 2_776
H15A H15A 3.1047 no 2_776
H15A H15C 3.2033 no 2_776
H15B C17 3.4129 no 2_676
H15B H2 3.0253 no 2_776
H15B H3 3.4376 no 2_776
H15B H17B 2.5195 no 2_676
H15B H17C 3.5845 no 2_676
H15B H24 3.4920 no 2_776
H15C C2 3.2087 no 2_776
H15C C3 3.1681 no 2_776
H15C H2 2.5839 no 2_776
H15C H3 2.5515 no 2_776
H15C H15A 3.2033 no 2_776
H16 H14A 3.3704 no 2_676
H17A C7 3.5932 no 2_666
H17A H7 2.8225 no 2_666
H17A H12B 3.5468 no 2_666
H17A H35B 3.5668 no 2_676
H17B C15 3.4576 no 2_676
H17B H7 3.3531 no 2_666
H17B H14A 2.9124 no 2_676
H17B H15B 2.5195 no 2_676
H17B H24 3.2167 no 1_455
H17B H35A 3.2551 no 2_676
H17C C35 3.0613 no 2_676
H17C H7 3.2992 no 2_666
H17C H14A 3.5911 no 2_676
H17C H15B 3.5845 no 2_676
H17C H35A 2.6667 no 2_676
H17C H35B 2.6736 no 2_676
H17C H35C 3.4153 no 2_676
H18A C24 3.3157 no 1_455
H18A C32 3.5479 no 1_455
H18A H18C 3.1850 no 2_675
H18A H21A 3.2731 no 2_675
H18A H24 2.4663 no 1_455
H18A H32A 3.2105 no 1_455
H18A H32B 3.2829 no 1_455
H18B C38 3.5668 no 2_675
H18B H18C 3.0340 no 2_675
H18B H24 3.5931 no 1_455
H18B H32A 3.5500 no 2_775
H18B H38A 2.7935 no 2_675
H18B H38B 3.4775 no 2_675
H18C C18 3.1244 no 2_675
H18C H18A 3.1850 no 2_675
H18C H18B 3.0340 no 2_675
H18C H18C 2.6490 no 2_675
H20A C39 2.9874 no 2_775
H20A H21B 2.8328 no 2_775
H20A H39A 2.7204 no 2_775
H20A H39B 2.6980 no 2_775
H20A H39C 3.0469 no 2_775
H20B C25 3.1988 no 2_775
H20B C26 3.2520 no 2_775
H20B C27 3.3689 no 2_775
H20B C32 3.3478 no 2_775
H20B C33 3.4239 no 2_775
H20B H28 3.0830 no 1_545
H20B H32A 2.9692 no 2_775
H20B H33B 3.0838 no 2_775
H20B H39B 2.9424 no 2_775
H20C C11 2.8806 no 2_766
H20C C12 3.3281 no 2_766
H20C C39 3.5292 no 2_775
H20C H11A 2.7332 no 2_766
H20C H11B 2.3919 no 2_766
H20C H12A 3.1272 no 2_766
H20C H12B 3.3851 no 2_766
H20C H28 2.8752 no 1_545
H20C H39B 3.1326 no 2_775
H20C H39C 3.2421 no 2_775
H21A C24 2.9254 no 2_775
H21A C25 3.0984 no 2_775
H21A C32 3.2802 no 2_775
H21A H18A 3.2731 no 2_675
H21A H24 2.6818 no 2_775
H21A H32A 2.6264 no 2_775
H21B C24 3.4568 no 2_775
H21B H20A 2.8328 no 2_775
H21B H21B 3.0014 no 2_775
H21B H24 3.3316 no 2_775
H23 H12A 2.9573 no 2_766
H24 C18 3.3926 no 1_655
H24 C21 3.4204 no 2_775
H24 H15B 3.4920 no 2_776
H24 H17B 3.2167 no 1_655
H24 H18A 2.4663 no 1_655
H24 H18B 3.5931 no 1_655
H24 H21A 2.6818 no 2_775
H24 H21B 3.3316 no 2_775
H28 C11 3.1572 no 2_776
H28 C20 3.4276 no 1_565
H28 H3 3.4769 no 2_776
H28 H11A 2.4833 no 2_776
H28 H11B 3.0001 no 2_776
H28 H20B 3.0830 no 1_565
H28 H20C 2.8752 no 1_565
H28 H33B 3.2385 no 2_785
H28 H39B 3.3743 no 2_785
H29 S2 2.8428 no 1_565
H29 H8 3.2466 no 1_565
H29 H33B 3.2139 no 2_785
H32A S2 3.0080 no 2_775
H32A C21 3.5470 no 2_775
H32A C38 3.5385 no 1_655
H32A H18A 3.2105 no 1_655
H32A H18B 3.5500 no 2_775
H32A H20B 2.9692 no 2_775
H32A H21A 2.6264 no 2_775
H32A H38A 3.0136 no 1_655
H32A H38C 3.1911 no 1_655
H32B S3 3.1304 no 1_655
H32B C36 3.3706 no 1_655
H32B H14A 3.3263 no 2_776
H32B H14B 3.0646 no 2_776
H32B H18A 3.2829 no 1_655
H32B H36A 3.0762 no 1_655
H32B H36C 2.7675 no 1_655
H32B H38A 3.4215 no 1_655
H32B H38C 3.2965 no 1_655
H33A C11 3.3865 no 2_776
H33A C36 2.9248 no 1_655
H33A H11A 2.5265 no 2_776
H33A H36A 2.4298 no 1_655
H33A H36B 3.0809 no 1_655
H33A H36C 2.8028 no 1_655
H33A H37 3.2766 no 2_785
H33A H38C 3.1877 no 1_655
H33A H39C 3.3626 no 2_785
H33B S2 3.1581 no 2_775
H33B C28 3.5556 no 2_785
H33B C29 3.5714 no 2_785
H33B H20B 3.0838 no 2_775
H33B H28 3.2385 no 2_785
H33B H29 3.2139 no 2_785
H33B H36A 3.3390 no 1_655
H33B H37 2.7791 no 2_785
H33B H38C 3.1117 no 1_655
H33B H39B 3.4739 no 2_785
H34 S2 2.8294 no 1_565
H34 C38 3.5592 no 2_685
H34 H8 2.9598 no 1_565
H34 H38B 2.7337 no 2_685
H34 H38C 3.5701 no 2_685
H35A C14 3.2357 no 2_676
H35A C17 3.3853 no 2_676
H35A H7 3.5965 no 1_565
H35A H14A 3.3876 no 2_676
H35A H14B 3.2967 no 2_676
H35A H14C 2.5559 no 2_676
H35A H17B 3.2551 no 2_676
H35A H17C 2.6667 no 2_676
H35B C7 3.3134 no 1_565
H35B C8 3.2622 no 1_565
H35B C17 3.4410 no 2_676
H35B H7 2.7348 no 1_565
H35B H8 2.5822 no 1_565
H35B H17A 3.5668 no 2_676
H35B H17C 2.6736 no 2_676
H35C C7 3.2245 no 1_565
H35C C8 3.3418 no 1_565
H35C H3 3.4212 no 2_776
H35C H7 2.6392 no 1_565
H35C H8 2.8038 no 1_565
H35C H17C 3.4153 no 2_676
H36A C32 3.5196 no 1_455
H36A C33 3.1697 no 1_455
H36A C37 3.5932 no 2_685
H36A C38 3.2950 no 2_685
H36A H32B 3.0762 no 1_455
H36A H33A 2.4298 no 1_455
H36A H33B 3.3390 no 1_455
H36A H37 3.0906 no 2_685
H36A H38B 2.5266 no 2_685
H36A H38C 3.5173 no 2_685
H36A H39C 3.3834 no 2_685
H36B C5 3.4313 no 2_676
H36B C6 3.2089 no 2_676
H36B C11 3.5862 no 2_676
H36B C12 3.2931 no 2_676
H36B H11A 3.2677 no 2_676
H36B H12B 2.7891 no 2_676
H36B H33A 3.0809 no 1_455
H36B H38B 2.9556 no 2_685
H36B H39C 3.4435 no 2_685
H36C C14 3.0283 no 2_676
H36C C32 3.5351 no 1_455
H36C C33 3.5622 no 1_455
H36C H14A 3.1424 no 2_676
H36C H14B 2.4136 no 2_676
H36C H14C 3.0684 no 2_676
H36C H32B 2.7675 no 1_455
H36C H33A 2.8028 no 1_455
H37 C33 3.4774 no 2_785
H37 C38 3.2036 no 2_685
H37 H33A 3.2766 no 2_785
H37 H33B 2.7791 no 2_785
H37 H36A 3.0906 no 2_685
H37 H38B 3.0122 no 2_685
H37 H38C 2.5296 no 2_685
H38A S2 3.3598 no 2_675
H38A C32 3.5957 no 1_455
H38A H18B 2.7935 no 2_675
H38A H32A 3.0136 no 1_455
H38A H32B 3.4215 no 1_455
H38B S2 3.2264 no 2_675
H38B C34 3.3254 no 2_685
H38B C36 3.0354 no 2_685
H38B C38 3.5870 no 2_685
H38B H18B 3.4775 no 2_675
H38B H34 2.7337 no 2_685
H38B H36A 2.5266 no 2_685
H38B H36B 2.9556 no 2_685
H38B H37 3.0122 no 2_685
H38B H38C 2.9571 no 2_685
H38C C32 3.4476 no 1_455
H38C C33 3.3999 no 1_455
H38C C37 3.2852 no 2_685
H38C C38 3.2083 no 2_685
H38C H32A 3.1911 no 1_455
H38C H32B 3.2965 no 1_455
H38C H33A 3.1877 no 1_455
H38C H33B 3.1117 no 1_455
H38C H34 3.5701 no 2_685
H38C H36A 3.5173 no 2_685
H38C H37 2.5296 no 2_685
H38C H38B 2.9571 no 2_685
H38C H38C 2.9551 no 2_685
H39A C20 3.5092 no 2_775
H39A H20A 2.7204 no 2_775
H39B C20 3.0947 no 2_775
H39B H11A 3.5643 no 1_564
H39B H20A 2.6980 no 2_775
H39B H20B 2.9424 no 2_775
H39B H20C 3.1326 no 2_775
H39B H28 3.3743 no 2_785
H39B H33B 3.4739 no 2_785
H39C C11 3.5557 no 1_564
H39C C12 3.4542 no 1_564
H39C C20 3.5274 no 2_775
H39C H11A 2.8636 no 1_564
H39C H12B 2.6721 no 1_564
H39C H20A 3.0469 no 2_775
H39C H20C 3.2421 no 2_775
H39C H33A 3.3626 no 2_785
H39C H36A 3.3834 no 2_685
H39C H36B 3.4435 no 2_685

loop_
_geom_torsion_atom_site_label_1
_geom_torsion_atom_site_label_2
_geom_torsion_atom_site_label_3
_geom_torsion_atom_site_label_4
_geom_torsion
_geom_torsion_publ_flag
C1 P1 C13 C14 -57.1(5) no
C1 P1 C13 C15 72.6(5) no
C13 P1 C1 C2 -50.4(5) no
C13 P1 C1 C10 116.1(5) no
C1 P1 C22 C23 20.0(6) no
C1 P1 C22 C31 -156.4(6) no
C22 P1 C1 C2 55.4(5) no
C22 P1 C1 C10 -138.1(5) no
C13 P1 C22 C23 124.8(5) no
C13 P1 C22 C31 -51.6(6) no
C22 P1 C13 C14 -164.2(4) no
C22 P1 C13 C15 -34.5(5) no
S2 P2 C9 C8 -20.0(5) no
S2 P2 C9 C10 154.8(5) no
S2 P2 C16 C17 80.3(5) no
S2 P2 C16 C18 -42.9(5) no
S2 P2 C19 C20 -42.0(5) no
S2 P2 C19 C21 84.3(5) no
C9 P2 C16 C17 -40.9(6) no
C9 P2 C16 C18 -164.0(4) no
C16 P2 C9 C8 99.2(5) no
C16 P2 C9 C10 -86.0(6) no
C9 P2 C19 C20 79.5(5) no
C9 P2 C19 C21 -154.1(5) no
C19 P2 C9 C8 -140.2(4) no
C19 P2 C9 C10 34.5(6) no
C16 P2 C19 C20 -163.8(4) no
C16 P2 C19 C21 -37.5(6) no
C19 P2 C16 C17 -157.4(5) no
C19 P2 C16 C18 79.5(6) no
S3 P3 C30 C29 -178.4(3) no
S3 P3 C30 C31 22.9(6) no
S3 P3 C34 C35 80.7(4) no
S3 P3 C34 C36 -41.9(4) no
S3 P3 C37 C38 37.5(5) no
S3 P3 C37 C39 -84.2(5) no
C30 P3 C34 C35 -52.2(5) no
C30 P3 C34 C36 -174.8(3) no
C34 P3 C30 C29 -51.2(4) no
C34 P3 C30 C31 150.0(5) no
C30 P3 C37 C38 166.7(4) no
C30 P3 C37 C39 45.0(6) no
C37 P3 C30 C29 60.0(5) no
C37 P3 C30 C31 -98.7(5) no
C34 P3 C37 C38 -83.0(5) no
C34 P3 C37 C39 155.3(5) no
C37 P3 C34 C35 -159.9(4) no
C37 P3 C34 C36 77.5(4) no
P1 C1 C2 C3 158.0(5) no
P1 C1 C10 C5 -155.7(4) no
P1 C1 C10 C9 24.4(9) no
C2 C1 C10 C5 10.7(8) no
C2 C1 C10 C9 -169.1(6) no
C10 C1 C2 C3 -9.1(9) no
C1 C2 C3 C4 1.7(10) no
C2 C3 C4 C5 3.2(10) no
C2 C3 C4 C11 -176.6(6) no
C3 C4 C5 C6 178.4(6) no
C3 C4 C5 C10 -0.5(10) no
C3 C4 C11 C12 -178.8(7) no
C5 C4 C11 C12 1.3(7) no
C11 C4 C5 C6 -1.8(7) no
C11 C4 C5 C10 179.4(5) no
C4 C5 C6 C7 -178.9(5) no
C4 C5 C6 C12 1.5(7) no
C4 C5 C10 C1 -6.6(9) no
C4 C5 C10 C9 173.3(6) no
C6 C5 C10 C1 174.7(6) no
C6 C5 C10 C9 -5.4(9) no
C10 C5 C6 C7 -0.0(10) no
C10 C5 C6 C12 -179.7(6) no
C5 C6 C7 C8 4.4(10) no
C5 C6 C12 C11 -0.6(7) no
C7 C6 C12 C11 179.9(7) no
C12 C6 C7 C8 -176.1(6) no
C6 C7 C8 C9 -3.2(11) no
C7 C8 C9 P2 172.8(6) no
C7 C8 C9 C10 -2.5(10) no
P2 C9 C10 C1 11.8(10) no
P2 C9 C10 C5 -168.1(4) no
C8 C9 C10 C1 -173.8(6) no
C8 C9 C10 C5 6.4(8) no
C4 C11 C12 C6 -0.4(7) no
P1 C22 C23 C24 -171.3(5) no
P1 C22 C31 C26 166.6(5) no
P1 C22 C31 C30 -10.1(11) no
C23 C22 C31 C26 -9.7(9) no
C23 C22 C31 C30 173.6(6) no
C31 C22 C23 C24 5.5(11) no
C22 C23 C24 C25 2.7(11) no
C23 C24 C25 C26 -5.7(10) no
C23 C24 C25 C32 174.8(6) no
C24 C25 C26 C27 -179.0(6) no
C24 C25 C26 C31 0.6(10) no
C24 C25 C32 C33 178.4(7) no
C26 C25 C32 C33 -1.0(8) no
C32 C25 C26 C27 0.6(8) no
C32 C25 C26 C31 -179.8(6) no
C25 C26 C27 C28 -178.8(6) no
C25 C26 C27 C33 0.2(8) no
C25 C26 C31 C22 7.3(9) no
C25 C26 C31 C30 -175.5(6) no
C27 C26 C31 C22 -173.2(6) no
C27 C26 C31 C30 4.1(9) no
C31 C26 C27 C28 1.6(10) no
C31 C26 C27 C33 -179.4(6) no
C26 C27 C28 C29 -4.6(10) no
C26 C27 C33 C32 -0.9(8) no
C28 C27 C33 C32 178.0(7) no
C33 C27 C28 C29 176.6(7) no
C27 C28 C29 C30 1.9(11) no
C28 C29 C30 P3 -158.0(6) no
C28 C29 C30 C31 4.0(10) no
P3 C30 C31 C22 -33.0(10) no
P3 C30 C31 C26 150.4(5) no
C29 C30 C31 C22 170.1(6) no
C29 C30 C31 C26 -6.5(9) no
C25 C32 C33 C27 1.1(8) no
